data_4108544
loop_
_publ_author_name
'Kazukuni Tahara'
'Takumi Fujita'
'Motohiro Sonoda'
'Motoo Shiro'
'Yoshito Tobe'

_publ_section_title
;
 Donors and Acceptors Based on Triangular Dehydrobenzo[12]annulenes:
 Formation of a Triple-Layered Rosette Structure by a Charge-Transfer
 Complex
;
_journal_name_full 'Journal of the American Chemical Society'
_journal_page_first 14339
_journal_page_last 14345
_journal_paper_doi 10.1021/ja804604y
_journal_volume 130
_journal_year 2008
_chemical_compound_source 'synthesis as described'
_chemical_formula_moiety 'C48 H63 N3'
_chemical_formula_sum 'C48 H63 N3'
_chemical_formula_weight 682.01
_chemical_name_systematic
;
 ?
;
_space_group_IT_number 14
_symmetry_cell_setting monoclinic
_symmetry_Int_Tables_number 14
_symmetry_space_group_name_Hall '-P 2ybc'
_symmetry_space_group_name_H-M 'P 1 21/c 1'
_atom_sites_solution_hydrogens geom
_atom_sites_solution_primary direct
_atom_sites_solution_secondary difmap
_audit_creation_date 2005-12-13T21:42:00-00:00
_audit_creation_method 'WinGX routine CIF_UPDATE'
_cell_angle_alpha 90
_cell_angle_beta 98.146(7)
_cell_angle_gamma 90
_cell_formula_units_Z 4
_cell_length_a 9.293(2)
_cell_length_b 26.564(7)
_cell_length_c 16.569(3)
_cell_measurement_reflns_used 59041
_cell_measurement_temperature 140(2)
_cell_measurement_theta_max 54.98
_cell_measurement_theta_min 6.14
_cell_measurement_wavelength 0.71073
_cell_volume 4048.9(16)
_computing_molecular_graphics 'Ortep-3 for Windows (Farrugia, 1997)'
_computing_publication_material 'WinGX publication routines (Farrugia, 1999)'
_computing_structure_refinement 'SHELXL-97 (Sheldrick, 1997)'
_computing_structure_solution 'SHELXS-86 (Sheldrick, 1986)'
_diffrn_ambient_temperature 110(2)
_diffrn_measured_fraction_theta_full 0.944
_diffrn_measured_fraction_theta_max 0.944
_diffrn_radiation_monochromator graphite
_diffrn_radiation_probe x-ray
_diffrn_radiation_type MoK\a
_diffrn_radiation_wavelength 0.71073
_diffrn_reflns_av_R_equivalents 0.0383
_diffrn_reflns_av_unetI/netI 0.0267
_diffrn_reflns_limit_h_max 12
_diffrn_reflns_limit_h_min -12
_diffrn_reflns_limit_k_max 34
_diffrn_reflns_limit_k_min -34
_diffrn_reflns_limit_l_max 21
_diffrn_reflns_limit_l_min -19
_diffrn_reflns_number 58561
_diffrn_reflns_theta_full 27.48
_diffrn_reflns_theta_max 27.48
_diffrn_reflns_theta_min 3.07
_exptl_absorpt_coefficient_mu 0.064
_exptl_absorpt_correction_type none
_exptl_crystal_colour yellow
_exptl_crystal_density_diffrn 1.119
_exptl_crystal_description block
_exptl_crystal_F_000 1488
_exptl_crystal_size_max 0.7
_exptl_crystal_size_mid 0.2
_exptl_crystal_size_min 0.1
_refine_diff_density_max 0.818
_refine_diff_density_min -0.489
_refine_diff_density_rms 0.045
_refine_ls_extinction_method none
_refine_ls_goodness_of_fit_ref 1.093
_refine_ls_hydrogen_treatment mixed
_refine_ls_matrix_type full
_refine_ls_number_parameters 698
_refine_ls_number_reflns 8755
_refine_ls_number_restraints 0
_refine_ls_restrained_S_all 1.093
_refine_ls_R_factor_all 0.0686
_refine_ls_R_factor_gt 0.0557
_refine_ls_shift/su_max 0.001
_refine_ls_shift/su_mean 0
_refine_ls_structure_factor_coef Fsqd
_refine_ls_weighting_details 'calc w=1/[\s^2^(Fo^2^)+(0.0927P)^2^+0.9774P] where P=(Fo^2^+2Fc^2^)/3'
_refine_ls_weighting_scheme calc
_refine_ls_wR_factor_gt 0.1548
_refine_ls_wR_factor_ref 0.1626
_reflns_number_gt 6929
_reflns_number_total 8755
_reflns_threshold_expression >2sigma(I)
_cod_data_source_file ja804604y_si_003.cif
_cod_data_source_block Tris(dibutylamino)[12]DBA
_cod_original_cell_volume 4049.0(16)
_cod_original_sg_symbol_H-M 'P 21/c'
_cod_database_code 4108544

loop_
_symmetry_equiv_pos_as_xyz
'x, y, z'
'-x, y+1/2, -z+1/2'
'-x, -y, -z'
'x, -y-1/2, z-1/2'

loop_
_atom_site_label
_atom_site_type_symbol
_atom_site_fract_x
_atom_site_fract_y
_atom_site_fract_z
_atom_site_U_iso_or_equiv
_atom_site_adp_type
_atom_site_occupancy
_atom_site_symmetry_multiplicity
_atom_site_calc_flag
_atom_site_refinement_flags
C49 C -0.0239(5) 0.10772(14) 0.9912(3) 0.0287(9) Uani 0.4 1 d P
C50 C 0.1337(5) 0.08797(14) 1.0159(2) 0.0249(8) Uani 0.4 1 d P
H2 H -0.0374(19) 0.3232(7) 1.0313(11) 0.028(4) Uiso 1 1 d .
H13 H 0.4399(19) 0.3285(7) 0.5764(11) 0.029(4) Uiso 1 1 d .
H10 H 0.261(2) 0.1742(7) 0.6694(11) 0.031(5) Uiso 1 1 d .
H21 H 0.011(2) 0.4697(7) 0.8936(11) 0.029(4) Uiso 1 1 d .
H3 H -0.083(2) 0.2487(7) 1.0931(13) 0.035(5) Uiso 1 1 d .
H19 H 0.215(2) 0.5485(7) 0.7256(12) 0.035(5) Uiso 1 1 d .
H11 H 0.3704(19) 0.1756(7) 0.5490(11) 0.028(4) Uiso 1 1 d .
H42B H 0.270(2) 0.6217(7) 0.8054(11) 0.028(4) Uiso 1 1 d .
H41B H 0.0325(18) 0.5989(6) 0.7308(11) 0.024(4) Uiso 1 1 d .
H45A H -0.011(2) 0.5395(7) 0.9468(12) 0.033(5) Uiso 1 1 d .
H46B H -0.247(2) 0.5785(7) 0.8323(11) 0.030(4) Uiso 1 1 d .
H41A H -0.043(2) 0.6280(7) 0.7992(11) 0.032(5) Uiso 1 1 d .
H45B H -0.0400(19) 0.5980(7) 0.9287(11) 0.028(4) Uiso 1 1 d .
H43B H 0.156(2) 0.6796(8) 0.7002(13) 0.043(5) Uiso 1 1 d .
H46A H -0.2174(19) 0.5199(7) 0.8454(11) 0.030(4) Uiso 1 1 d .
H42A H 0.1903(19) 0.6498(7) 0.8695(11) 0.028(4) Uiso 1 1 d .
H47A H -0.270(2) 0.5271(7) 0.9809(12) 0.034(5) Uiso 1 1 d .
H33B H 0.3894(19) 0.1910(6) 0.4272(10) 0.024(4) Uiso 1 1 d .
H33A H 0.4870(19) 0.2207(6) 0.3739(11) 0.025(4) Uiso 1 1 d .
H36C H 0.721(2) 0.0577(8) 0.4019(13) 0.046(6) Uiso 1 1 d .
H43A H 0.081(2) 0.7070(7) 0.7679(11) 0.029(4) Uiso 1 1 d .
H37B H 0.648(2) 0.2841(7) 0.4318(11) 0.029(4) Uiso 1 1 d .
H35A H 0.592(2) 0.1335(7) 0.3482(13) 0.040(5) Uiso 1 1 d .
H34A H 0.704(2) 0.1891(8) 0.4533(13) 0.046(6) Uiso 1 1 d .
H36A H 0.816(2) 0.1068(8) 0.4229(12) 0.040(5) Uiso 1 1 d .
H47B H -0.290(2) 0.5846(8) 0.9719(12) 0.038(5) Uiso 1 1 d .
H36B H 0.738(2) 0.0817(7) 0.4917(13) 0.037(5) Uiso 1 1 d .
H38A H 0.393(2) 0.3442(7) 0.4268(12) 0.036(5) Uiso 1 1 d .
H35B H 0.506(2) 0.1062(7) 0.4127(11) 0.035(5) Uiso 1 1 d .
H34B H 0.608(2) 0.1624(7) 0.5157(13) 0.039(5) Uiso 1 1 d .
H18 H 0.314(2) 0.4748(7) 0.6858(12) 0.031(5) Uiso 1 1 d .
H38B H 0.439(2) 0.3165(7) 0.3518(12) 0.038(5) Uiso 1 1 d .
H37A H 0.6143(19) 0.3127(7) 0.5108(11) 0.030(4) Uiso 1 1 d .
H39B H 0.661(3) 0.3677(8) 0.3643(14) 0.053(6) Uiso 1 1 d .
H48A H -0.481(3) 0.5155(9) 0.8816(15) 0.057(7) Uiso 1 1 d .
H44C H 0.292(3) 0.7533(9) 0.7391(15) 0.062(7) Uiso 1 1 d .
H48C H -0.522(3) 0.5456(9) 0.9557(16) 0.066(7) Uiso 1 1 d .
H44B H 0.390(3) 0.7065(9) 0.7666(14) 0.056(6) Uiso 1 1 d .
H48B H -0.500(3) 0.5756(10) 0.8768(15) 0.063(7) Uiso 1 1 d .
H39A H 0.593(2) 0.3997(8) 0.4356(13) 0.044(5) Uiso 1 1 d .
H27B H -0.323(3) 0.1386(9) 1.1942(15) 0.062(7) Uiso 1 1 d .
H44A H 0.312(2) 0.7369(8) 0.8336(15) 0.047(6) Uiso 1 1 d .
H26A H -0.092(3) 0.0726(11) 1.1323(17) 0.082(8) Uiso 1 1 d .
H26B H -0.264(3) 0.0999(9) 1.0745(15) 0.064(7) Uiso 1 1 d .
H27A H -0.182(2) 0.1104(8) 1.2566(14) 0.053(6) Uiso 1 1 d .
H40C H 0.537(3) 0.4424(10) 0.3060(15) 0.065(7) Uiso 1 1 d .
H40A H 0.387(3) 0.4222(10) 0.3325(16) 0.072(8) Uiso 1 1 d .
H29A H 0.190(2) 0.1237(8) 1.0155(12) 0.043(5) Uiso 1 1 d .
H31A H 0.190(3) 0.0722(10) 0.8991(17) 0.071(8) Uiso 1 1 d .
H30A H -0.047(2) 0.1066(9) 0.9221(14) 0.054(6) Uiso 1 1 d .
H30B H -0.055(4) 0.0686(14) 0.997(2) 0.117(12) Uiso 1 1 d .
H29B H 0.132(3) 0.0892(11) 1.0817(18) 0.084(9) Uiso 1 1 d .
H40B H 0.461(4) 0.3927(12) 0.260(2) 0.099(10) Uiso 1 1 d .
H31B H 0.088(5) 0.0254(18) 0.918(3) 0.160(17) Uiso 1 1 d .
H5 H 0.095(2) 0.1735(7) 0.9130(11) 0.030(4) Uiso 1 1 d .
C20 C 0.10128(16) 0.51860(5) 0.81447(9) 0.0233(3) Uani 1 1 d .
N3 N 0.04351(15) 0.56296(4) 0.83916(8) 0.0278(3) Uani 1 1 d .
C11 C 0.36414(16) 0.20726(5) 0.57921(9) 0.0241(3) Uani 1 1 d .
C13 C 0.40471(16) 0.29658(5) 0.59520(9) 0.0227(3) Uani 1 1 d .
C9 C 0.28485(16) 0.25070(5) 0.69448(9) 0.0217(3) Uani 1 1 d .
C7 C 0.15830(16) 0.24890(5) 0.82698(9) 0.0221(3) Uani 1 1 d .
C10 C 0.30033(16) 0.20699(5) 0.64937(9) 0.0242(3) Uani 1 1 d .
C45 C -0.04908(17) 0.56389(5) 0.90332(10) 0.0258(3) Uani 1 1 d .
N2 N 0.48531(15) 0.25291(4) 0.48074(8) 0.0255(3) Uani 1 1 d .
C17 C 0.22462(16) 0.42745(5) 0.76432(9) 0.0235(3) Uani 1 1 d .
C21 C 0.07594(16) 0.47218(5) 0.85120(9) 0.0236(3) Uani 1 1 d .
C24 C 0.08186(16) 0.34176(5) 0.89738(9) 0.0234(3) Uani 1 1 d .
C15 C 0.31305(16) 0.34281(5) 0.70553(9) 0.0242(3) Uani 1 1 d .
C1 C 0.05334(16) 0.29482(5) 0.93413(9) 0.0215(3) Uani 1 1 d .
C22 C 0.13652(16) 0.42732(5) 0.82717(9) 0.0224(3) Uani 1 1 d .
C23 C 0.10647(16) 0.38092(5) 0.86597(9) 0.0239(3) Uani 1 1 d .
C46 C -0.20890(17) 0.55291(6) 0.87347(10) 0.0264(3) Uani 1 1 d .
C19 C 0.18952(17) 0.51800(5) 0.75186(10) 0.0266(3) Uani 1 1 d .
C42 C 0.18041(16) 0.64135(5) 0.81063(9) 0.0244(3) Uani 1 1 d .
C2 C -0.01038(17) 0.29244(5) 1.00572(9) 0.0248(3) Uani 1 1 d .
C37 C 0.56809(17) 0.29621(6) 0.45918(10) 0.0262(3) Uani 1 1 d .
C14 C 0.33779(16) 0.29633(5) 0.66544(9) 0.0218(3) Uani 1 1 d .
C34 C 0.60796(17) 0.17212(6) 0.45621(10) 0.0269(3) Uani 1 1 d .
C16 C 0.27852(16) 0.38152(5) 0.73469(9) 0.0243(3) Uani 1 1 d .
C12 C 0.41969(16) 0.25240(5) 0.55001(9) 0.0221(3) Uani 1 1 d .
C41 C 0.04561(17) 0.60864(5) 0.79006(10) 0.0265(3) Uani 1 1 d .
C5 C 0.06507(17) 0.20353(5) 0.93718(10) 0.0258(3) Uani 1 1 d .
C3 C -0.03675(17) 0.24754(5) 1.04281(10) 0.0251(3) Uani 1 1 d .
C6 C 0.09170(16) 0.24881(5) 0.89999(9) 0.0213(3) Uani 1 1 d .
C8 C 0.21530(16) 0.24974(5) 0.76613(9) 0.0226(3) Uani 1 1 d .
C18 C 0.24953(18) 0.47369(5) 0.72822(10) 0.0262(3) Uani 1 1 d .
C47 C -0.30169(19) 0.55312(6) 0.94221(10) 0.0312(4) Uani 1 1 d .
C43 C 0.16963(18) 0.68873(6) 0.75828(10) 0.0282(3) Uani 1 1 d .
C35 C 0.59943(18) 0.12414(6) 0.40611(11) 0.0298(3) Uani 1 1 d .
C38 C 0.47902(18) 0.33350(6) 0.40284(10) 0.0287(3) Uani 1 1 d .
C25 C -0.0844(2) 0.15310(6) 1.12108(12) 0.0410(4) Uani 1 1 d .
H25A H -0.1449 0.1823 1.1266 0.049 Uiso 1 1 calc R
H25B H -0.0045 0.1537 1.1656 0.049 Uiso 1 1 calc R
C4 C -0.00030(18) 0.20134(6) 1.00908(10) 0.0283(3) Uani 1 1 d .
C27 C -0.2572(2) 0.10653(7) 1.19972(12) 0.0395(4) Uani 1 1 d .
C33 C 0.48408(17) 0.20855(5) 0.42844(9) 0.0246(3) Uani 1 1 d .
C26 C -0.1743(2) 0.10517(7) 1.12713(12) 0.0428(4) Uani 1 1 d .
N1 N -0.0269(2) 0.15613(5) 1.04435(11) 0.0552(5) Uani 1 1 d .
C39 C 0.5665(2) 0.37939(7) 0.38378(12) 0.0359(4) Uani 1 1 d .
C44 C 0.2992(2) 0.72373(7) 0.77606(14) 0.0425(4) Uani 1 1 d .
C36 C 0.7290(2) 0.08972(6) 0.43207(12) 0.0347(4) Uani 1 1 d .
C28 C -0.3477(3) 0.05928(8) 1.20498(13) 0.0501(5) Uani 1 1 d .
H28A H -0.3981 0.0615 1.2516 0.075 Uiso 1 1 calc R
H28B H -0.2852 0.0303 1.2102 0.075 Uiso 1 1 calc R
H28C H -0.417 0.0562 1.1564 0.075 Uiso 1 1 calc R
C48 C -0.4627(2) 0.54571(9) 0.91197(14) 0.0446(5) Uani 1 1 d .
C40 C 0.4830(2) 0.41260(8) 0.31869(15) 0.0492(5) Uani 1 1 d .
C31 C 0.1522(3) 0.04958(9) 0.9428(2) 0.0761(9) Uani 1 1 d .
C32 C 0.2825(5) 0.02492(9) 0.99070(15) 0.0966(13) Uani 1 1 d .
H32A H 0.3418 0.0103 0.9539 0.145 Uiso 1 1 calc R
H32B H 0.2511 -0.0009 1.0247 0.145 Uiso 1 1 calc R
H32C H 0.3379 0.0496 1.0241 0.145 Uiso 1 1 calc R
C30 C 0.0228(4) 0.07960(12) 0.96930(19) 0.0361(7) Uani 0.6 1 d P
C29 C 0.0871(3) 0.11555(10) 1.03660(17) 0.0286(6) Uani 0.6 1 d P

loop_
_atom_site_aniso_label
_atom_site_aniso_U_11
_atom_site_aniso_U_22
_atom_site_aniso_U_33
_atom_site_aniso_U_23
_atom_site_aniso_U_13
_atom_site_aniso_U_12
C49 0.035(2) 0.0102(16) 0.044(2) -0.0035(15) 0.017(2) -0.0020(14)
C50 0.038(2) 0.0146(16) 0.0242(19) -0.0038(14) 0.0117(18) 0.0058(16)
C20 0.0256(7) 0.0174(6) 0.0270(7) -0.0014(5) 0.0041(6) 0.0006(5)
N3 0.0331(7) 0.0156(6) 0.0373(7) 0.0007(5) 0.0138(6) 0.0021(5)
C11 0.0263(7) 0.0193(7) 0.0274(7) -0.0044(5) 0.0055(6) 0.0015(5)
C13 0.0257(7) 0.0178(7) 0.0252(7) 0.0006(5) 0.0054(6) 0.0020(5)
C9 0.0221(7) 0.0207(7) 0.0223(7) -0.0009(5) 0.0032(6) 0.0013(5)
C7 0.0240(7) 0.0179(7) 0.0239(7) 0.0003(5) 0.0021(6) -0.0011(5)
C10 0.0265(7) 0.0194(7) 0.0272(7) -0.0012(5) 0.0055(6) -0.0008(5)
C45 0.0311(8) 0.0180(7) 0.0294(8) -0.0047(6) 0.0078(7) 0.0006(5)
N2 0.0317(7) 0.0207(6) 0.0262(7) -0.0024(5) 0.0115(6) 0.0027(5)
C17 0.0279(7) 0.0179(7) 0.0250(7) -0.0023(5) 0.0045(6) 0.0000(5)
C21 0.0267(7) 0.0193(7) 0.0259(7) -0.0008(5) 0.0070(7) 0.0003(5)
C24 0.0229(7) 0.0213(7) 0.0264(7) -0.0015(5) 0.0052(6) 0.0008(5)
C15 0.0287(7) 0.0210(7) 0.0238(7) 0.0006(5) 0.0074(6) 0.0006(5)
C1 0.0226(7) 0.0192(7) 0.0224(7) 0.0009(5) 0.0020(6) -0.0011(5)
C22 0.0258(7) 0.0174(6) 0.0236(7) -0.0008(5) 0.0025(6) -0.0003(5)
C23 0.0266(7) 0.0202(7) 0.0255(7) -0.0026(5) 0.0063(6) 0.0022(5)
C46 0.0300(8) 0.0215(7) 0.0282(8) -0.0010(6) 0.0064(7) 0.0001(6)
C19 0.0341(8) 0.0173(7) 0.0292(8) 0.0010(5) 0.0076(7) -0.0012(6)
C42 0.0259(7) 0.0208(7) 0.0265(8) 0.0001(5) 0.0041(7) 0.0020(5)
C2 0.0271(7) 0.0223(7) 0.0256(7) -0.0025(6) 0.0054(7) -0.0018(5)
C37 0.0261(7) 0.0257(7) 0.0284(8) -0.0009(6) 0.0096(7) 0.0016(6)
C14 0.0236(7) 0.0189(7) 0.0228(7) -0.0018(5) 0.0037(6) 0.0029(5)
C34 0.0256(8) 0.0251(7) 0.0300(8) -0.0063(6) 0.0042(7) 0.0045(6)
C16 0.0294(8) 0.0210(7) 0.0233(7) 0.0001(5) 0.0064(6) 0.0001(5)
C12 0.0228(7) 0.0211(7) 0.0229(7) -0.0005(5) 0.0048(6) 0.0043(5)
C41 0.0282(8) 0.0173(7) 0.0343(9) 0.0008(6) 0.0059(7) 0.0023(5)
C5 0.0311(8) 0.0193(7) 0.0285(8) 0.0013(5) 0.0098(7) 0.0022(5)
C3 0.0273(8) 0.0251(7) 0.0240(7) 0.0017(5) 0.0073(7) -0.0007(6)
C6 0.0205(7) 0.0221(7) 0.0212(7) 0.0005(5) 0.0029(6) -0.0009(5)
C8 0.0242(7) 0.0186(7) 0.0245(7) -0.0010(5) 0.0021(6) -0.0009(5)
C18 0.0340(8) 0.0209(7) 0.0255(7) -0.0019(5) 0.0101(7) -0.0009(6)
C47 0.0338(9) 0.0289(8) 0.0321(9) -0.0006(7) 0.0089(7) 0.0016(6)
C43 0.0291(8) 0.0223(7) 0.0328(9) 0.0034(6) 0.0036(7) 0.0002(6)
C35 0.0312(8) 0.0264(8) 0.0321(9) -0.0065(6) 0.0053(7) 0.0045(6)
C38 0.0290(8) 0.0295(8) 0.0290(8) 0.0024(6) 0.0096(7) 0.0002(6)
C25 0.0562(11) 0.0279(8) 0.0466(10) 0.0087(7) 0.0340(9) 0.0047(7)
C4 0.0330(8) 0.0237(7) 0.0303(8) 0.0062(6) 0.0118(7) 0.0036(6)
C27 0.0425(10) 0.0378(10) 0.0412(10) 0.0016(7) 0.0160(9) -0.0042(8)
C33 0.0269(8) 0.0241(7) 0.0237(7) -0.0031(6) 0.0063(6) 0.0049(6)
C26 0.0585(12) 0.0349(9) 0.0387(10) 0.0038(7) 0.0195(10) 0.0012(8)
N1 0.0952(14) 0.0207(7) 0.0635(11) 0.0128(7) 0.0590(11) 0.0135(8)
C39 0.0356(9) 0.0313(9) 0.0423(10) 0.0050(7) 0.0112(8) -0.0019(7)
C44 0.0365(10) 0.0322(9) 0.0581(13) 0.0062(9) 0.0042(9) -0.0088(7)
C36 0.0339(9) 0.0249(8) 0.0469(11) -0.0032(7) 0.0115(8) 0.0066(6)
C28 0.0643(13) 0.0449(11) 0.0448(11) -0.0014(8) 0.0207(10) -0.0125(9)
C48 0.0323(9) 0.0592(13) 0.0443(11) 0.0040(10) 0.0123(9) 0.0042(8)
C40 0.0461(11) 0.0441(11) 0.0606(14) 0.0241(10) 0.0189(10) 0.0038(9)
C31 0.0735(17) 0.0389(12) 0.129(3) -0.0350(15) 0.0585(18) -0.0109(11)
C32 0.207(4) 0.0382(13) 0.0435(13) -0.0058(10) 0.0124(19) 0.0023(18)
C30 0.0423(17) 0.0328(16) 0.0358(16) -0.0025(12) 0.0140(15) -0.0096(13)
C29 0.0336(15) 0.0259(14) 0.0275(13) 0.0045(11) 0.0084(13) -0.0013(11)

loop_
_atom_type_symbol
_atom_type_description
_atom_type_scat_dispersion_real
_atom_type_scat_dispersion_imag
_atom_type_scat_source
C C 0.0033 0.0016 'International Tables Vol C Tables 4.2.6.8 and 6.1.1.4'
H H 0 0 'International Tables Vol C Tables 4.2.6.8 and 6.1.1.4'
N N 0.0061 0.0033 'International Tables Vol C Tables 4.2.6.8 and 6.1.1.4'

loop_
_geom_angle_atom_site_label_1
_geom_angle_atom_site_label_2
_geom_angle_atom_site_label_3
_geom_angle
C30 C49 C29 88.7(4)
C30 C49 C50 51.6(3)
C29 C49 C50 37.2(2)
C30 C49 N1 154.1(4)
C29 C49 N1 65.7(3)
C50 C49 N1 102.8(3)
C29 C50 C30 88.9(4)
C29 C50 C49 50.8(3)
C30 C50 C49 38.2(2)
C29 C50 C31 150.6(4)
C30 C50 C31 65.1(3)
C49 C50 C31 102.3(3)
N3 C20 C21 121.53(13)
N3 C20 C19 121.24(13)
C21 C20 C19 117.24(13)
C20 N3 C45 121.62(12)
C20 N3 C41 120.46(13)
C45 N3 C41 116.54(12)
C10 C11 C12 120.90(13)
C14 C13 C12 121.91(13)
C10 C9 C14 117.47(13)
C10 C9 C8 121.43(13)
C14 C9 C8 121.09(12)
C8 C7 C6 178.90(15)
C11 C10 C9 122.38(13)
N3 C45 C46 114.08(13)
C12 N2 C37 121.68(12)
C12 N2 C33 121.34(12)
C37 N2 C33 116.83(12)
C18 C17 C22 117.73(13)
C18 C17 C16 120.94(13)
C22 C17 C16 121.19(13)
C22 C21 C20 121.56(14)
C23 C24 C1 179.35(16)
C16 C15 C14 173.39(16)
C2 C1 C6 117.44(12)
C2 C1 C24 121.78(13)
C6 C1 C24 120.77(13)
C21 C22 C17 120.39(13)
C21 C22 C23 119.47(13)
C17 C22 C23 120.13(12)
C24 C23 C22 179.00(16)
C47 C46 C45 112.66(13)
C18 C19 C20 121.19(13)
C41 C42 C43 110.99(13)
C3 C2 C1 122.65(14)
N2 C37 C38 113.83(13)
C13 C14 C9 120.28(12)
C13 C14 C15 120.09(13)
C9 C14 C15 119.49(13)
C35 C34 C33 112.93(13)
C15 C16 C17 174.56(16)
N2 C12 C13 121.63(13)
N2 C12 C11 121.32(12)
C13 C12 C11 117.05(13)
N3 C41 C42 115.11(13)
C6 C5 C4 122.30(14)
C2 C3 C4 120.56(14)
C5 C6 C1 120.01(13)
C5 C6 C7 120.04(13)
C1 C6 C7 119.95(12)
C7 C8 C9 179.25(16)
C19 C18 C17 121.88(14)
C46 C47 C48 112.82(15)
C44 C43 C42 114.16(14)
C34 C35 C36 111.81(14)
C37 C38 C39 112.83(14)
N1 C25 C26 112.04(16)
N1 C4 C3 121.66(14)
N1 C4 C5 121.31(14)
C3 C4 C5 117.03(13)
C26 C27 C28 111.89(16)
N2 C33 C34 113.00(13)
C27 C26 C25 111.99(16)
C4 N1 C25 122.20(14)
C4 N1 C29 114.32(16)
C25 N1 C29 112.35(16)
C4 N1 C49 117.5(2)
C25 N1 C49 119.16(19)
C29 N1 C49 45.9(2)
C40 C39 C38 112.22(16)
C32 C31 C30 132.2(3)
C32 C31 C50 92.4(3)
C30 C31 C50 45.2(2)
C49 C30 C50 90.3(4)
C49 C30 C29 52.2(3)
C50 C30 C29 38.1(2)
C49 C30 C31 155.9(4)
C50 C30 C31 69.8(3)
C29 C30 C31 106.8(3)
C50 C29 C49 92.1(4)
C50 C29 N1 160.1(4)
C49 C29 N1 68.4(3)
C50 C29 C30 53.0(3)
C49 C29 C30 39.1(2)
N1 C29 C30 107.4(2)

loop_
_geom_bond_atom_site_label_1
_geom_bond_atom_site_label_2
_geom_bond_distance
C49 C30 0.961(5)
C49 C29 1.205(5)
C49 C50 1.555(6)
C49 N1 1.561(4)
C50 C29 0.940(4)
C50 C30 1.218(5)
C50 C31 1.611(4)
C20 N3 1.3807(18)
C20 C21 1.410(2)
C20 C19 1.411(2)
N3 C45 1.460(2)
N3 C41 1.4624(19)
C11 C10 1.378(2)
C11 C12 1.417(2)
C13 C14 1.395(2)
C13 C12 1.4096(19)
C9 C10 1.3991(19)
C9 C14 1.418(2)
C9 C8 1.430(2)
C7 C8 1.204(2)
C7 C6 1.435(2)
C45 C46 1.526(2)
N2 C12 1.374(2)
N2 C37 1.4561(19)
N2 C33 1.4617(18)
C17 C18 1.400(2)
C17 C22 1.413(2)
C17 C16 1.4318(19)
C21 C22 1.3998(19)
C24 C23 1.200(2)
C24 C1 1.4289(19)
C15 C16 1.199(2)
C15 C14 1.4359(19)
C1 C2 1.400(2)
C1 C6 1.4135(19)
C22 C23 1.436(2)
C46 C47 1.523(2)
C19 C18 1.383(2)
C42 C41 1.523(2)
C42 C43 1.524(2)
C2 C3 1.379(2)
C37 C38 1.523(2)
C34 C35 1.517(2)
C34 C33 1.524(2)
C5 C6 1.390(2)
C5 C4 1.413(2)
C3 C4 1.410(2)
C47 C48 1.522(3)
C43 C44 1.517(2)
C35 C36 1.525(2)
C38 C39 1.523(2)
C25 N1 1.449(2)
C25 C26 1.534(3)
C4 N1 1.373(2)
C27 C26 1.518(3)
C27 C28 1.520(3)
N1 C29 1.530(3)
C39 C40 1.519(3)
C31 C32 1.501(5)
C31 C30 1.557(4)
C30 C29 1.524(4)
